data_4131687
loop_
_publ_author_name
'Jordan, Robert S.'
'Li, Yolanda L.'
'Lin, Cheng-Wei'
'McCurdy, Ryan D.'
'Lin, Janice B.'
'Brosmer, Jonathan L.'
'Marsh, Kristofer L.'
'Khan, Saeed I.'
'Houk, K. N.'
'Kaner, Richard B.'
'Rubin, Yves'

_publ_section_title
;
 Synthesis of N = 8 Armchair Graphene Nanoribbons from Four Distinct
 Polydiacetylenes.
;
_journal_issue 44
_journal_name_full 'Journal of the American Chemical Society'
_journal_page_first 15878
_journal_page_last 15890
_journal_paper_doi 10.1021/jacs.7b08800
_journal_volume 139
_journal_year 2017
_chemical_formula_moiety 'C20 H14 O2'
_chemical_formula_sum 'C20 H14 O2'
_chemical_formula_weight 286.31
_space_group_crystal_system monoclinic
_space_group_IT_number 14
_space_group_name_Hall '-P 2ybc'
_space_group_name_H-M_alt 'P 1 21/c 1'
_atom_sites_solution_hydrogens geom
_audit_creation_method SHELXL-2014/6
_cell_angle_alpha 90
_cell_angle_beta 90.2187(16)
_cell_angle_gamma 90
_cell_formula_units_Z 2
_cell_length_a 5.38500(10)
_cell_length_b 4.94320(10)
_cell_length_c 27.2148(7)
_cell_measurement_reflns_used 3080
_cell_measurement_temperature 100(2)
_cell_measurement_theta_max 70.45
_cell_measurement_theta_min 3.25
_cell_volume 724.43(3)
_computing_cell_refinement 'Bruker SAINT'
_computing_data_collection 'Bruker APEX2'
_computing_data_reduction 'Bruker SAINT'
_computing_molecular_graphics 'Bruker SHELXTL'
_computing_publication_material 'Bruker SHELXTL'
_computing_structure_refinement 'SHELXL-2014/6 (Sheldrick, 2014)'
_computing_structure_solution 'SHELXS-97 (Sheldrick 2008)'
_diffrn_ambient_temperature 100(2)
_diffrn_detector_area_resol_mean 8.3333
_diffrn_measured_fraction_theta_full 0.982
_diffrn_measured_fraction_theta_max 0.959
_diffrn_measurement_device_type 'Bruker APEX-II CCD'
_diffrn_measurement_method '\f and \w scans'
_diffrn_radiation_type CuK\a
_diffrn_radiation_wavelength 1.54178
_diffrn_reflns_av_R_equivalents 0.0246
_diffrn_reflns_av_unetI/netI 0.0213
_diffrn_reflns_Laue_measured_fraction_full 0.982
_diffrn_reflns_Laue_measured_fraction_max 0.959
_diffrn_reflns_limit_h_max 6
_diffrn_reflns_limit_h_min -5
_diffrn_reflns_limit_k_max 4
_diffrn_reflns_limit_k_min -5
_diffrn_reflns_limit_l_max 29
_diffrn_reflns_limit_l_min -33
_diffrn_reflns_number 6678
_diffrn_reflns_point_group_measured_fraction_full 0.982
_diffrn_reflns_point_group_measured_fraction_max 0.959
_diffrn_reflns_theta_full 67.679
_diffrn_reflns_theta_max 70.977
_diffrn_reflns_theta_min 3.248
_diffrn_source 'I\mS micro--focus source'
_exptl_absorpt_coefficient_mu 0.667
_exptl_absorpt_correction_T_max 0.75
_exptl_absorpt_correction_T_min 0.66
_exptl_absorpt_correction_type multi-scan
_exptl_absorpt_process_details 'SADABS V2014/2 (Bruker AXS Inc.)'
_exptl_crystal_colour colorless
_exptl_crystal_density_diffrn 1.313
_exptl_crystal_description needle
_exptl_crystal_F_000 300
_exptl_crystal_size_max 0.300
_exptl_crystal_size_mid 0.050
_exptl_crystal_size_min 0.050
_refine_diff_density_max 0.154
_refine_diff_density_min -0.224
_refine_diff_density_rms 0.037
_refine_ls_extinction_method none
_refine_ls_goodness_of_fit_ref 1.057
_refine_ls_hydrogen_treatment constr
_refine_ls_matrix_type full
_refine_ls_number_parameters 101
_refine_ls_number_reflns 1328
_refine_ls_number_restraints 0
_refine_ls_restrained_S_all 1.057
_refine_ls_R_factor_all 0.0374
_refine_ls_R_factor_gt 0.0324
_refine_ls_shift/su_max 0.000
_refine_ls_shift/su_mean 0.000
_refine_ls_structure_factor_coef Fsqd
_refine_ls_weighting_details 'w=1/[\s^2^(Fo^2^)+(0.0488P)^2^+0.1669P] where P=(Fo^2^+2Fc^2^)/3'
_refine_ls_weighting_scheme calc
_refine_ls_wR_factor_gt 0.0867
_refine_ls_wR_factor_ref 0.0891
_reflns_Friedel_coverage 0.000
_reflns_number_gt 1141
_reflns_number_total 1328
_reflns_threshold_expression 'I > 2\s(I)'
_cod_data_source_file ja7b08800_si_002.cif
_cod_data_source_block cu_yr1708s
_cod_original_sg_symbol_H-M 'P 21/c'
_cod_database_code 4131687
_shelx_space_group_comment
; 
The symmetry employed for this shelxl refinement is uniquely defined 
by the following loop, which should always be used as a source of 
symmetry information in preference to the above space-group names. 
They are only intended as comments. 
;
_shelx_estimated_absorpt_t_min 0.825
_shelx_estimated_absorpt_t_max 0.967
_shelxl_version_number 2014/6

loop_
_space_group_symop_operation_xyz
'x, y, z'
'-x, y+1/2, -z+1/2'
'-x, -y, -z'
'x, -y-1/2, z-1/2'

loop_
_atom_site_label
_atom_site_type_symbol
_atom_site_fract_x
_atom_site_fract_y
_atom_site_fract_z
_atom_site_U_iso_or_equiv
_atom_site_adp_type
_atom_site_occupancy
_atom_site_site_symmetry_order
_atom_site_calc_flag
_atom_site_refinement_flags_posn
_atom_site_refinement_flags_adp
O1 O -0.12000(14) 0.68482(17) 0.32080(3) 0.0240(2) Uani 1 1 d . .
C1 C 0.3787(2) -0.2307(2) 0.45676(4) 0.0216(3) Uani 1 1 d . .
C2 C 0.4569(2) -0.4019(2) 0.48427(4) 0.0221(3) Uani 1 1 d . .
C3 C 0.0842(2) 0.5784(2) 0.31771(4) 0.0177(3) Uani 1 1 d . .
C4 C 0.2564(2) 0.6497(2) 0.27616(4) 0.0210(3) Uani 1 1 d . .
H4A H 0.2487 0.5082 0.2510 0.031 Uiso 1 1 calc R U
H4B H 0.4267 0.6642 0.2887 0.031 Uiso 1 1 calc R U
H4C H 0.2058 0.8229 0.2618 0.031 Uiso 1 1 calc R U
C5 C 0.3004(2) -0.0293(2) 0.42216(4) 0.0191(3) Uani 1 1 d . .
C6 C 0.4498(2) 0.0226(2) 0.38129(4) 0.0205(3) Uani 1 1 d . .
H6 H 0.5979 -0.0783 0.3765 0.025 Uiso 1 1 calc R U
C7 C 0.3822(2) 0.2206(2) 0.34793(4) 0.0195(3) Uani 1 1 d . .
H7 H 0.4859 0.2565 0.3205 0.023 Uiso 1 1 calc R U
C8 C 0.16372(19) 0.3682(2) 0.35402(4) 0.0173(3) Uani 1 1 d . .
C9 C 0.0134(2) 0.3138(2) 0.39467(4) 0.0193(3) Uani 1 1 d . .
H9 H -0.1361 0.4128 0.3991 0.023 Uiso 1 1 calc R U
C10 C 0.0803(2) 0.1175(2) 0.42837(4) 0.0214(3) Uani 1 1 d . .
H10 H -0.0233 0.0821 0.4558 0.026 Uiso 1 1 calc R U

loop_
_atom_site_aniso_label
_atom_site_aniso_U_11
_atom_site_aniso_U_22
_atom_site_aniso_U_33
_atom_site_aniso_U_23
_atom_site_aniso_U_13
_atom_site_aniso_U_12
O1 0.0189(4) 0.0272(5) 0.0257(5) 0.0035(3) 0.0003(3) 0.0059(3)
C1 0.0226(6) 0.0196(6) 0.0225(6) -0.0025(5) -0.0035(5) -0.0017(4)
C2 0.0239(6) 0.0196(7) 0.0226(6) -0.0012(5) -0.0031(5) -0.0004(5)
C3 0.0168(5) 0.0165(6) 0.0197(6) -0.0036(4) -0.0031(4) -0.0014(4)
C4 0.0206(6) 0.0212(6) 0.0211(6) 0.0019(4) 0.0000(5) 0.0003(4)
C5 0.0210(6) 0.0155(6) 0.0208(6) -0.0011(4) -0.0058(5) -0.0025(4)
C6 0.0174(6) 0.0183(6) 0.0258(6) -0.0019(5) -0.0016(5) 0.0015(4)
C7 0.0181(6) 0.0196(6) 0.0209(6) -0.0011(4) 0.0013(4) -0.0008(4)
C8 0.0162(5) 0.0164(6) 0.0193(6) -0.0025(4) -0.0023(4) -0.0019(4)
C9 0.0158(5) 0.0207(7) 0.0214(6) -0.0008(4) -0.0005(4) 0.0015(4)
C10 0.0212(6) 0.0241(7) 0.0190(6) 0.0006(5) 0.0008(4) -0.0016(5)

loop_
_atom_type_symbol
_atom_type_description
_atom_type_scat_dispersion_real
_atom_type_scat_dispersion_imag
_atom_type_scat_source
C C 0.0181 0.0091 'International Tables Vol C Tables 4.2.6.8 and 6.1.1.4'
H H 0.0000 0.0000 'International Tables Vol C Tables 4.2.6.8 and 6.1.1.4'
O O 0.0492 0.0322 'International Tables Vol C Tables 4.2.6.8 and 6.1.1.4'

loop_
_geom_angle_atom_site_label_1
_geom_angle_atom_site_label_2
_geom_angle_atom_site_label_3
_geom_angle
_geom_angle_site_symmetry_3
C2 C1 C5 176.18(12) .
C1 C2 C2 179.29(17) 3_646
O1 C3 C8 120.61(10) .
O1 C3 C4 120.48(10) .
C8 C3 C4 118.87(10) .
C3 C4 H4A 109.5 .
C3 C4 H4B 109.5 .
H4A C4 H4B 109.5 .
C3 C4 H4C 109.5 .
H4A C4 H4C 109.5 .
H4B C4 H4C 109.5 .
C6 C5 C10 119.36(11) .
C6 C5 C1 118.78(10) .
C10 C5 C1 121.85(10) .
C7 C6 C5 120.08(11) .
C7 C6 H6 120.0 .
C5 C6 H6 120.0 .
C6 C7 C8 120.82(11) .
C6 C7 H7 119.6 .
C8 C7 H7 119.6 .
C7 C8 C9 118.96(10) .
C7 C8 C3 121.64(10) .
C9 C8 C3 119.39(10) .
C10 C9 C8 120.62(10) .
C10 C9 H9 119.7 .
C8 C9 H9 119.7 .
C9 C10 C5 120.16(11) .
C9 C10 H10 119.9 .
C5 C10 H10 119.9 .

loop_
_geom_bond_atom_site_label_1
_geom_bond_atom_site_label_2
_geom_bond_distance
_geom_bond_site_symmetry_2
O1 C3 1.2222(13) .
C1 C2 1.2050(17) .
C1 C5 1.4325(16) .
C2 C2 1.373(2) 3_646
C3 C8 1.4952(15) .
C3 C4 1.5068(16) .
C4 H4A 0.9800 .
C4 H4B 0.9800 .
C4 H4C 0.9800 .
C5 C6 1.3990(16) .
C5 C10 1.4010(16) .
C6 C7 1.3828(16) .
C6 H6 0.9500 .
C7 C8 1.3951(15) .
C7 H7 0.9500 .
C8 C9 1.3994(16) .
C9 C10 1.3821(16) .
C9 H9 0.9500 .
C10 H10 0.9500 .
